data_7134466
loop_
_publ_author_name
'Messori, Alessandro'
'Potocnik, Marcel'
'Belazregue, Sara'
'Collins, Richard'
'Kr\"amer, Tobias'
'Chadwick, F. Mark'

_publ_section_title
;
 PCP and POCOP complexes of calcium
;
_journal_issue 43
_journal_name_full 'Chemical Communications'
_journal_page_first 7827
_journal_page_last 7830
_journal_paper_doi 10.1039/D5CC00872G
_journal_volume 61
_journal_year 2025
_chemical_formula_moiety 'C44 H78 Ca O4 P4'
_chemical_formula_sum 'C44 H78 Ca O4 P4'
_chemical_formula_weight 835.02
_space_group_crystal_system monoclinic
_space_group_IT_number 15
_space_group_name_Hall '-C 2yc'
_space_group_name_H-M_alt 'C 1 2/c 1'
_atom_sites_solution_hydrogens geom
_atom_sites_solution_primary dual
_audit_creation_date 2022-11-10
_audit_creation_method
;
Olex2 1.5
(compiled 2022.04.07 svn.rca3783a0 for OlexSys, GUI svn.r6498)
;
_audit_update_record
;
2025-02-12 deposited with the CCDC.	2025-03-27 downloaded from the CCDC.
;
_cell_angle_alpha 90
_cell_angle_beta 119.236(4)
_cell_angle_gamma 90
_cell_formula_units_Z 4
_cell_length_a 23.5873(7)
_cell_length_b 11.5583(2)
_cell_length_c 20.9001(7)
_cell_measurement_reflns_used 6584
_cell_measurement_temperature 173.00
_cell_measurement_theta_max 73.5360
_cell_measurement_theta_min 4.2880
_cell_volume 4972.1(3)
_computing_cell_refinement 'CrysAlisPro 1.171.38.46 (Rigaku OD, 2015)'
_computing_data_collection 'CrysAlisPro 1.171.38.46 (Rigaku OD, 2015)'
_computing_data_reduction 'CrysAlisPro 1.171.38.46 (Rigaku OD, 2015)'
_computing_molecular_graphics 'Olex2 1.5 (Dolomanov et al., 2009)'
_computing_publication_material 'Olex2 1.5 (Dolomanov et al., 2009)'
_computing_structure_refinement 'SHELXL 2018/3 (Sheldrick, 2015)'
_computing_structure_solution 'SHELXT 2018/2 (Sheldrick, 2018)'
_diffrn_ambient_environment N~2~
_diffrn_ambient_temperature 173.00
_diffrn_detector 'CCD plate'
_diffrn_detector_area_resol_mean 10.4115
_diffrn_detector_type Atlas
_diffrn_measured_fraction_theta_full 0.999
_diffrn_measured_fraction_theta_max 0.978
_diffrn_measurement_details
;
List of Runs (angles in degrees, time in seconds):

  # Type    Start    End  Width  t~exp~   \w     \q     \k     \f   Frames
#--------------------------------------------------------------------------
  1  \w      5.00  98.00   1.00    7.50    --   42.36-125.00 120.00   93
  2  \w    -25.00  81.00   1.00    7.50    --   42.36 -19.00-120.00  106
  3  \w    -32.00  67.00   1.00    7.50    --   42.36 -38.00-180.00   99
  4  \w     46.00 115.00   1.00   30.00    --  105.75 -45.00-150.00   69
  5  \w    115.00 178.00   1.00   30.00    --  105.75  30.00 150.00   63
  6  \w     52.00 109.00   1.00   30.00    --  105.75 -95.00-120.00   57
  7  \w     33.00 109.00   1.00   30.00    --  105.75 -95.00   0.00   76
  8  \w     77.00 175.00   1.00   30.00    --  105.75  30.00 -90.00   98
  9  \w     30.00 106.00   1.00   30.00    --  105.75 -30.00 -30.00   76
 10  \w     34.00 115.00   1.00   30.00    --  105.75 -84.00 101.00   81
 11  \w     37.00 131.00   1.00   30.00    --  105.75 -45.00  90.00   94
;
_diffrn_measurement_device 'four-circle diffractometer'
_diffrn_measurement_device_type 'Xcalibur, Atlas, Ultra'
_diffrn_measurement_method '\w scans'
_diffrn_orient_matrix_type 'CrysAlisPro convention (1999,Acta A55,543-557)'
_diffrn_orient_matrix_UB_11 -0.0628036000
_diffrn_orient_matrix_UB_12 0.0686562000
_diffrn_orient_matrix_UB_13 -0.0476556000
_diffrn_orient_matrix_UB_21 0.0201561000
_diffrn_orient_matrix_UB_22 0.0147667000
_diffrn_orient_matrix_UB_23 -0.0594279000
_diffrn_orient_matrix_UB_31 -0.0355054000
_diffrn_orient_matrix_UB_32 -0.1130518000
_diffrn_orient_matrix_UB_33 -0.0367400000
_diffrn_radiation_monochromator mirror
_diffrn_radiation_probe x-ray
_diffrn_radiation_type 'Cu K\a'
_diffrn_radiation_wavelength 1.54184
_diffrn_reflns_av_R_equivalents 0.0271
_diffrn_reflns_av_unetI/netI 0.0273
_diffrn_reflns_Laue_measured_fraction_full 0.999
_diffrn_reflns_Laue_measured_fraction_max 0.978
_diffrn_reflns_limit_h_max 27
_diffrn_reflns_limit_h_min -29
_diffrn_reflns_limit_k_max 12
_diffrn_reflns_limit_k_min -14
_diffrn_reflns_limit_l_max 22
_diffrn_reflns_limit_l_min -25
_diffrn_reflns_number 14032
_diffrn_reflns_point_group_measured_fraction_full 0.999
_diffrn_reflns_point_group_measured_fraction_max 0.978
_diffrn_reflns_theta_full 67.684
_diffrn_reflns_theta_max 73.739
_diffrn_reflns_theta_min 4.296
_diffrn_source 'fine-focus sealed X-ray tube'
_diffrn_source_type 'Enhance Ultra (Cu) X-ray Source'
_exptl_absorpt_coefficient_mu 2.578
_exptl_absorpt_correction_T_max 1.00000
_exptl_absorpt_correction_T_min 0.85507
_exptl_absorpt_correction_type multi-scan
_exptl_absorpt_process_details
;
CrysAlisPro 1.171.38.46 (Rigaku Oxford Diffraction, 2015)
Empirical absorption correction using spherical harmonics,
 implemented in SCALE3 ABSPACK scaling algorithm.
;
_exptl_crystal_colour 'clear intense colourless'
_exptl_crystal_density_diffrn 1.115
_exptl_crystal_description irregular
_exptl_crystal_F_000 1816
_exptl_crystal_size_max 0.2
_exptl_crystal_size_mid 0.1
_exptl_crystal_size_min 0.1
_refine_diff_density_max 0.299
_refine_diff_density_min -0.234
_refine_diff_density_rms 0.040
_refine_ls_extinction_method none
_refine_ls_goodness_of_fit_ref 1.032
_refine_ls_hydrogen_treatment constr
_refine_ls_matrix_type full
_refine_ls_number_parameters 252
_refine_ls_number_reflns 4925
_refine_ls_number_restraints 0
_refine_ls_restrained_S_all 1.032
_refine_ls_R_factor_all 0.0443
_refine_ls_R_factor_gt 0.0359
_refine_ls_shift/su_max 0.001
_refine_ls_shift/su_mean 0.000
_refine_ls_structure_factor_coef Fsqd
_refine_ls_weighting_details 'w=1/[\s^2^(Fo^2^)+(0.0537P)^2^+2.3143P] where P=(Fo^2^+2Fc^2^)/3'
_refine_ls_weighting_scheme calc
_refine_ls_wR_factor_gt 0.0943
_refine_ls_wR_factor_ref 0.1028
_reflns_Friedel_coverage 0.000
_reflns_number_gt 4183
_reflns_number_total 4925
_reflns_threshold_expression 'I > 2\s(I)'
_cod_data_source_file d5cc00872g2.cif
_cod_data_source_block fmc2240
_cod_depositor_comments 'Adding full bibliography for 7134464--7134468.cif.'
_cod_database_code 7134466
_shelx_shelxl_version_number 2018/3
_chemical_oxdiff_formula Ca1P4O4C44H78
_shelx_space_group_comment
;
The symmetry employed for this shelxl refinement is uniquely defined
by the following loop, which should always be used as a source of
symmetry information in preference to the above space-group names.
They are only intended as comments.
;
_shelx_estimated_absorpt_t_max 0.783
_shelx_estimated_absorpt_t_min 0.627
_olex2_refinement_description
;
1. Fixed Uiso
 At 1.2 times of:
  All C(H) groups
 At 1.5 times of:
  All C(H,H,H) groups
2.a Aromatic/amide H refined with riding coordinates:
 C3(H3), C5(H5), C4(H4)
2.b Idealised Me refined as rotating group:
 C14(H14A,H14B,H14C), C10(H10A,H10B,H10C), C9(H9A,H9B,H9C), C8(H8A,H8B,H8C),
 C12(H12A,H12B,H12C), C22(H22A,H22B,H22C), C19(H19A,H19B,H19C), C13(H13A,H13B,
 H13C), C16(H16A,H16B,H16C), C21(H21A,H21B,H21C), C17(H17A,H17B,H17C), C18(H18A,
 H18B,H18C)
;
_olex2_submission_special_instructions 'No special instructions were received'
_oxdiff_exptl_absorpt_empirical_details
;
Empirical correction (ABSPACK) includes:
- Absorption correction using spherical harmonics
- Frame scaling
;
_oxdiff_exptl_absorpt_empirical_full_max 1.185
_oxdiff_exptl_absorpt_empirical_full_min 0.840

loop_
_space_group_symop_operation_xyz
'x, y, z'
'-x, y, -z+1/2'
'x+1/2, y+1/2, z'
'-x+1/2, y+1/2, -z+1/2'
'-x, -y, -z'
'x, -y, z-1/2'
'-x+1/2, -y+1/2, -z'
'x+1/2, -y+1/2, z-1/2'

loop_
_atom_site_label
_atom_site_type_symbol
_atom_site_fract_x
_atom_site_fract_y
_atom_site_fract_z
_atom_site_U_iso_or_equiv
_atom_site_adp_type
_atom_site_occupancy
_atom_site_site_symmetry_order
_atom_site_calc_flag
_atom_site_refinement_flags_posn
_atom_site_refinement_flags_adp
_atom_site_refinement_flags_occupancy
_atom_site_disorder_assembly
_atom_site_disorder_group
Ca1 Ca 0.500000 0.64878(4) 0.250000 0.03181(12) Uani 1 2 d S T P . .
P1 P 0.38881(2) 0.80454(4) 0.24930(3) 0.03903(12) Uani 1 1 d . . . . .
P2 P 0.57761(2) 0.48264(4) 0.37772(3) 0.04404(13) Uani 1 1 d . . . . .
O1 O 0.44070(6) 0.87919(11) 0.32146(8) 0.0481(3) Uani 1 1 d . . . . .
O2 O 0.60095(7) 0.57540(13) 0.44522(7) 0.0605(4) Uani 1 1 d . . . . .
C1 C 0.51857(8) 0.72006(15) 0.37312(10) 0.0393(4) Uani 1 1 d . . . . .
C2 C 0.49448(9) 0.82609(15) 0.38104(10) 0.0420(4) Uani 1 1 d . . . . .
C6 C 0.57072(9) 0.68277(16) 0.43923(10) 0.0458(4) Uani 1 1 d . . . . .
C3 C 0.52034(11) 0.89254(19) 0.44493(12) 0.0583(5) Uani 1 1 d . . . . .
H3 H 0.501681 0.965021 0.445684 0.070 Uiso 1 1 calc R U . . .
C11 C 0.32664(10) 0.76362(19) 0.27799(13) 0.0549(5) Uani 1 1 d . . . . .
C7 C 0.35586(10) 0.92671(17) 0.18234(13) 0.0528(5) Uani 1 1 d . . . . .
C5 C 0.59903(11) 0.7437(2) 0.50512(11) 0.0577(5) Uani 1 1 d . . . . .
H5 H 0.634910 0.712662 0.547775 0.069 Uiso 1 1 calc R U . . .
C20 C 0.66019(10) 0.42705(19) 0.40322(14) 0.0605(5) Uani 1 1 d . . . . .
C4 C 0.57335(12) 0.8507(2) 0.50664(13) 0.0655(6) Uani 1 1 d . . . . .
H4 H 0.592431 0.895291 0.550414 0.079 Uiso 1 1 calc R U . . .
C15 C 0.53192(11) 0.37437(19) 0.40226(13) 0.0578(5) Uani 1 1 d . . . . .
C14 C 0.34984(11) 0.6461(2) 0.31630(14) 0.0647(6) Uani 1 1 d . . . . .
H14A H 0.350175 0.589571 0.281559 0.097 Uiso 1 1 calc R U . . .
H14B H 0.320338 0.619713 0.333829 0.097 Uiso 1 1 calc R U . . .
H14C H 0.393804 0.654099 0.357986 0.097 Uiso 1 1 calc R U . . .
C10 C 0.41524(12) 0.98468(19) 0.18468(16) 0.0668(6) Uani 1 1 d . . . . .
H10A H 0.440365 1.024534 0.231709 0.100 Uiso 1 1 calc R U . . .
H10B H 0.400871 1.040822 0.144601 0.100 Uiso 1 1 calc R U . . .
H10C H 0.442469 0.925779 0.179239 0.100 Uiso 1 1 calc R U . . .
C9 C 0.31876(12) 1.0206(2) 0.19917(17) 0.0734(7) Uani 1 1 d . . . . .
H9A H 0.278594 0.987708 0.194450 0.110 Uiso 1 1 calc R U . . .
H9B H 0.308123 1.084742 0.164491 0.110 Uiso 1 1 calc R U . . .
H9C H 0.345924 1.049105 0.249271 0.110 Uiso 1 1 calc R U . . .
C8 C 0.31444(13) 0.8742(2) 0.10588(14) 0.0719(7) Uani 1 1 d . . . . .
H8A H 0.339861 0.815664 0.096997 0.108 Uiso 1 1 calc R U . . .
H8B H 0.301342 0.935274 0.068801 0.108 Uiso 1 1 calc R U . . .
H8C H 0.275657 0.838109 0.102973 0.108 Uiso 1 1 calc R U . . .
C12 C 0.25840(10) 0.7466(2) 0.21219(15) 0.0713(7) Uani 1 1 d . . . . .
H12A H 0.240840 0.821584 0.189124 0.107 Uiso 1 1 calc R U . . .
H12B H 0.229903 0.712440 0.228962 0.107 Uiso 1 1 calc R U . . .
H12C H 0.260898 0.694852 0.176501 0.107 Uiso 1 1 calc R U . . .
C22 C 0.69638(13) 0.5321(2) 0.39603(18) 0.0799(8) Uani 1 1 d . . . . .
H22A H 0.671774 0.564253 0.346484 0.120 Uiso 1 1 calc R U . . .
H22B H 0.739517 0.508153 0.405031 0.120 Uiso 1 1 calc R U . . .
H22C H 0.700970 0.590987 0.431987 0.120 Uiso 1 1 calc R U . . .
C19 C 0.69904(12) 0.3812(2) 0.48181(17) 0.0850(9) Uani 1 1 d . . . . .
H19A H 0.697480 0.437640 0.515890 0.127 Uiso 1 1 calc R U . . .
H19B H 0.744291 0.368666 0.493913 0.127 Uiso 1 1 calc R U . . .
H19C H 0.680188 0.307825 0.485887 0.127 Uiso 1 1 calc R U . . .
C13 C 0.32517(14) 0.8485(3) 0.33343(17) 0.0812(8) Uani 1 1 d . . . . .
H13A H 0.369327 0.859306 0.374266 0.122 Uiso 1 1 calc R U . . .
H13B H 0.297359 0.817502 0.352071 0.122 Uiso 1 1 calc R U . . .
H13C H 0.307894 0.923055 0.309422 0.122 Uiso 1 1 calc R U . . .
C16 C 0.46580(13) 0.4303(2) 0.37630(18) 0.0813(8) Uani 1 1 d . . . . .
H16A H 0.471285 0.503066 0.402736 0.122 Uiso 1 1 calc R U . . .
H16B H 0.438136 0.377848 0.385875 0.122 Uiso 1 1 calc R U . . .
H16C H 0.445421 0.445839 0.323574 0.122 Uiso 1 1 calc R U . . .
C21 C 0.65505(15) 0.3360(3) 0.3479(2) 0.1012(11) Uani 1 1 d . . . . .
H21A H 0.632447 0.267758 0.352142 0.152 Uiso 1 1 calc R U . . .
H21B H 0.698717 0.313980 0.357842 0.152 Uiso 1 1 calc R U . . .
H21C H 0.630677 0.367782 0.298249 0.152 Uiso 1 1 calc R U . . .
C17 C 0.56163(18) 0.3553(4) 0.48493(18) 0.1149(14) Uani 1 1 d . . . . .
H17A H 0.600085 0.305771 0.502314 0.172 Uiso 1 1 calc R U . . .
H17B H 0.529630 0.317852 0.495167 0.172 Uiso 1 1 calc R U . . .
H17C H 0.574193 0.430005 0.510236 0.172 Uiso 1 1 calc R U . . .
C18 C 0.5226(2) 0.2631(2) 0.3619(2) 0.1084(13) Uani 1 1 d . . . . .
H18A H 0.505947 0.279203 0.309674 0.163 Uiso 1 1 calc R U . . .
H18B H 0.491351 0.214586 0.367806 0.163 Uiso 1 1 calc R U . . .
H18C H 0.564214 0.222438 0.381601 0.163 Uiso 1 1 calc R U . . .

loop_
_atom_site_aniso_label
_atom_site_aniso_U_11
_atom_site_aniso_U_22
_atom_site_aniso_U_33
_atom_site_aniso_U_23
_atom_site_aniso_U_13
_atom_site_aniso_U_12
Ca1 0.0352(2) 0.0287(2) 0.0370(2) 0.000 0.02185(18) 0.000
P1 0.0373(2) 0.0356(2) 0.0532(3) 0.00813(17) 0.0291(2) 0.00839(16)
P2 0.0481(3) 0.0423(2) 0.0432(2) 0.00435(18) 0.0234(2) 0.01409(19)
O1 0.0460(7) 0.0395(6) 0.0625(8) -0.0032(6) 0.0293(6) 0.0104(5)
O2 0.0664(9) 0.0566(8) 0.0425(7) -0.0013(6) 0.0140(6) 0.0247(7)
C1 0.0403(8) 0.0405(9) 0.0443(9) -0.0020(7) 0.0263(7) 0.0050(7)
C2 0.0429(9) 0.0423(9) 0.0501(10) -0.0028(8) 0.0298(8) 0.0041(7)
C6 0.0497(10) 0.0471(10) 0.0445(9) -0.0024(8) 0.0262(8) 0.0092(8)
C3 0.0672(13) 0.0540(11) 0.0639(13) -0.0169(10) 0.0400(11) 0.0070(10)
C11 0.0453(10) 0.0617(12) 0.0731(13) 0.0154(10) 0.0408(10) 0.0092(9)
C7 0.0516(10) 0.0426(9) 0.0756(14) 0.0184(9) 0.0399(10) 0.0150(8)
C5 0.0568(11) 0.0702(13) 0.0412(10) -0.0097(9) 0.0200(9) 0.0063(10)
C20 0.0489(11) 0.0491(11) 0.0814(15) -0.0007(10) 0.0302(11) 0.0131(9)
C4 0.0736(14) 0.0723(15) 0.0513(12) -0.0223(11) 0.0311(11) 0.0019(11)
C15 0.0685(13) 0.0556(11) 0.0634(13) 0.0186(10) 0.0431(11) 0.0175(10)
C14 0.0562(12) 0.0723(14) 0.0799(15) 0.0295(12) 0.0443(12) 0.0062(10)
C10 0.0721(14) 0.0475(11) 0.1041(19) 0.0266(12) 0.0613(14) 0.0139(10)
C9 0.0682(14) 0.0506(12) 0.119(2) 0.0257(13) 0.0596(15) 0.0285(11)
C8 0.0722(15) 0.0715(15) 0.0648(14) 0.0280(12) 0.0278(12) 0.0209(12)
C12 0.0399(10) 0.0777(16) 0.1006(19) 0.0259(14) 0.0376(12) 0.0084(10)
C22 0.0602(14) 0.0706(16) 0.113(2) 0.0149(15) 0.0455(15) 0.0120(12)
C19 0.0543(13) 0.0645(15) 0.108(2) 0.0225(15) 0.0173(14) 0.0199(11)
C13 0.0847(18) 0.0932(19) 0.105(2) 0.0023(16) 0.0769(17) 0.0133(15)
C16 0.0706(16) 0.0717(16) 0.118(2) 0.0196(16) 0.0589(16) 0.0118(13)
C21 0.0754(18) 0.096(2) 0.152(3) -0.047(2) 0.071(2) 0.0044(16)
C17 0.111(3) 0.167(4) 0.079(2) 0.052(2) 0.055(2) 0.011(2)
C18 0.158(3) 0.0518(14) 0.182(4) -0.0159(19) 0.135(3) -0.0133(17)

loop_
_atom_type_symbol
_atom_type_description
_atom_type_scat_dispersion_real
_atom_type_scat_dispersion_imag
_atom_type_scat_source
C C 0.0181 0.0091 'International Tables Vol C Tables 4.2.6.8 and 6.1.1.4'
H H 0.0000 0.0000 'International Tables Vol C Tables 4.2.6.8 and 6.1.1.4'
Ca Ca 0.3641 1.2855 'International Tables Vol C Tables 4.2.6.8 and 6.1.1.4'
O O 0.0492 0.0322 'International Tables Vol C Tables 4.2.6.8 and 6.1.1.4'
P P 0.2955 0.4335 'International Tables Vol C Tables 4.2.6.8 and 6.1.1.4'

loop_
_geom_angle_atom_site_label_1
_geom_angle_atom_site_label_2
_geom_angle_atom_site_label_3
_geom_angle
_geom_angle_site_symmetry_1
_geom_angle_site_symmetry_3
_geom_angle_publ_flag
P1 Ca1 P1 110.92(2) . 2_655 ?
P2 Ca1 P1 119.997(12) 2_655 2_655 ?
P2 Ca1 P1 102.159(13) 2_655 . ?
P2 Ca1 P1 102.158(13) . 2_655 ?
P2 Ca1 P1 119.997(12) . . ?
P2 Ca1 P2 102.39(2) 2_655 . ?
C1 Ca1 P1 94.50(4) . 2_655 ?
C1 Ca1 P1 94.50(4) 2_655 . ?
C1 Ca1 P1 63.39(4) . . ?
C1 Ca1 P1 63.39(4) 2_655 2_655 ?
C1 Ca1 P2 145.45(4) . 2_655 ?
C1 Ca1 P2 145.45(4) 2_655 . ?
C1 Ca1 P2 65.47(4) . . ?
C1 Ca1 P2 65.47(4) 2_655 2_655 ?
C1 Ca1 C1 141.96(8) . 2_655 ?
O1 P1 Ca1 92.87(4) . . ?
O1 P1 C11 100.65(9) . . ?
O1 P1 C7 98.11(9) . . ?
C11 P1 Ca1 128.46(7) . . ?
C7 P1 Ca1 118.18(6) . . ?
C7 P1 C11 108.80(9) . . ?
O2 P2 Ca1 98.43(5) . . ?
O2 P2 C20 96.57(9) . . ?
O2 P2 C15 101.37(10) . . ?
C20 P2 Ca1 124.13(8) . . ?
C20 P2 C15 110.54(10) . . ?
C15 P2 Ca1 118.48(7) . . ?
C2 O1 P1 121.70(11) . . ?
C6 O2 P2 123.94(12) . . ?
C2 C1 Ca1 121.95(13) . . ?
C2 C1 C6 111.54(16) . . ?
C6 C1 Ca1 122.54(11) . . ?
C1 C2 O1 121.34(16) . . ?
C1 C2 C3 125.73(18) . . ?
C3 C2 O1 112.89(16) . . ?
C1 C6 O2 121.61(16) . . ?
C5 C6 O2 112.37(17) . . ?
C5 C6 C1 126.01(18) . . ?
C2 C3 H3 120.8 . . ?
C4 C3 C2 118.48(19) . . ?
C4 C3 H3 120.8 . . ?
C14 C11 P1 104.60(13) . . ?
C14 C11 C12 107.7(2) . . ?
C12 C11 P1 112.53(16) . . ?
C13 C11 P1 112.73(16) . . ?
C13 C11 C14 107.8(2) . . ?
C13 C11 C12 111.00(19) . . ?
C10 C7 P1 105.50(14) . . ?
C10 C7 C9 107.31(18) . . ?
C10 C7 C8 108.3(2) . . ?
C9 C7 P1 115.89(16) . . ?
C8 C7 P1 107.55(14) . . ?
C8 C7 C9 111.9(2) . . ?
C6 C5 H5 121.0 . . ?
C4 C5 C6 118.1(2) . . ?
C4 C5 H5 121.0 . . ?
C22 C20 P2 104.66(15) . . ?
C19 C20 P2 114.83(18) . . ?
C19 C20 C22 108.0(2) . . ?
C21 C20 P2 109.64(17) . . ?
C21 C20 C22 108.3(2) . . ?
C21 C20 C19 111.0(2) . . ?
C3 C4 C5 120.04(19) . . ?
C3 C4 H4 120.0 . . ?
C5 C4 H4 120.0 . . ?
C16 C15 P2 104.15(15) . . ?
C16 C15 C17 106.7(2) . . ?
C17 C15 P2 113.4(2) . . ?
C18 C15 P2 111.42(17) . . ?
C18 C15 C16 108.7(3) . . ?
C18 C15 C17 111.9(3) . . ?
C11 C14 H14A 109.5 . . ?
C11 C14 H14B 109.5 . . ?
C11 C14 H14C 109.5 . . ?
H14A C14 H14B 109.5 . . ?
H14A C14 H14C 109.5 . . ?
H14B C14 H14C 109.5 . . ?
C7 C10 H10A 109.5 . . ?
C7 C10 H10B 109.5 . . ?
C7 C10 H10C 109.5 . . ?
H10A C10 H10B 109.5 . . ?
H10A C10 H10C 109.5 . . ?
H10B C10 H10C 109.5 . . ?
C7 C9 H9A 109.5 . . ?
C7 C9 H9B 109.5 . . ?
C7 C9 H9C 109.5 . . ?
H9A C9 H9B 109.5 . . ?
H9A C9 H9C 109.5 . . ?
H9B C9 H9C 109.5 . . ?
C7 C8 H8A 109.5 . . ?
C7 C8 H8B 109.5 . . ?
C7 C8 H8C 109.5 . . ?
H8A C8 H8B 109.5 . . ?
H8A C8 H8C 109.5 . . ?
H8B C8 H8C 109.5 . . ?
C11 C12 H12A 109.5 . . ?
C11 C12 H12B 109.5 . . ?
C11 C12 H12C 109.5 . . ?
H12A C12 H12B 109.5 . . ?
H12A C12 H12C 109.5 . . ?
H12B C12 H12C 109.5 . . ?
C20 C22 H22A 109.5 . . ?
C20 C22 H22B 109.5 . . ?
C20 C22 H22C 109.5 . . ?
H22A C22 H22B 109.5 . . ?
H22A C22 H22C 109.5 . . ?
H22B C22 H22C 109.5 . . ?
C20 C19 H19A 109.5 . . ?
C20 C19 H19B 109.5 . . ?
C20 C19 H19C 109.5 . . ?
H19A C19 H19B 109.5 . . ?
H19A C19 H19C 109.5 . . ?
H19B C19 H19C 109.5 . . ?
C11 C13 H13A 109.5 . . ?
C11 C13 H13B 109.5 . . ?
C11 C13 H13C 109.5 . . ?
H13A C13 H13B 109.5 . . ?
H13A C13 H13C 109.5 . . ?
H13B C13 H13C 109.5 . . ?
C15 C16 H16A 109.5 . . ?
C15 C16 H16B 109.5 . . ?
C15 C16 H16C 109.5 . . ?
H16A C16 H16B 109.5 . . ?
H16A C16 H16C 109.5 . . ?
H16B C16 H16C 109.5 . . ?
C20 C21 H21A 109.5 . . ?
C20 C21 H21B 109.5 . . ?
C20 C21 H21C 109.5 . . ?
H21A C21 H21B 109.5 . . ?
H21A C21 H21C 109.5 . . ?
H21B C21 H21C 109.5 . . ?
C15 C17 H17A 109.5 . . ?
C15 C17 H17B 109.5 . . ?
C15 C17 H17C 109.5 . . ?
H17A C17 H17B 109.5 . . ?
H17A C17 H17C 109.5 . . ?
H17B C17 H17C 109.5 . . ?
C15 C18 H18A 109.5 . . ?
C15 C18 H18B 109.5 . . ?
C15 C18 H18C 109.5 . . ?
H18A C18 H18B 109.5 . . ?
H18A C18 H18C 109.5 . . ?
H18B C18 H18C 109.5 . . ?

loop_
_geom_bond_atom_site_label_1
_geom_bond_atom_site_label_2
_geom_bond_distance
_geom_bond_site_symmetry_2
_geom_bond_publ_flag
Ca1 P1 3.1753(5) 2_655 ?
Ca1 P1 3.1752(5) . ?
Ca1 P2 3.0643(5) 2_655 ?
Ca1 P2 3.0644(5) . ?
Ca1 C1 2.5281(17) 2_655 ?
Ca1 C1 2.5280(17) . ?
P1 O1 1.6474(14) . ?
P1 C11 1.8953(19) . ?
P1 C7 1.8693(19) . ?
P2 O2 1.6383(15) . ?
P2 C20 1.865(2) . ?
P2 C15 1.879(2) . ?
O1 C2 1.412(2) . ?
O2 C6 1.406(2) . ?
C1 C2 1.394(2) . ?
C1 C6 1.396(3) . ?
C2 C3 1.396(3) . ?
C6 C5 1.393(3) . ?
C3 H3 0.9500 . ?
C3 C4 1.373(3) . ?
C11 C14 1.535(3) . ?
C11 C12 1.536(3) . ?
C11 C13 1.532(3) . ?
C7 C10 1.532(3) . ?
C7 C9 1.539(3) . ?
C7 C8 1.534(4) . ?
C5 H5 0.9500 . ?
C5 C4 1.385(3) . ?
C20 C22 1.533(4) . ?
C20 C19 1.533(4) . ?
C20 C21 1.523(4) . ?
C4 H4 0.9500 . ?
C15 C16 1.522(3) . ?
C15 C17 1.530(4) . ?
C15 C18 1.495(4) . ?
C14 H14A 0.9800 . ?
C14 H14B 0.9800 . ?
C14 H14C 0.9800 . ?
C10 H10A 0.9800 . ?
C10 H10B 0.9800 . ?
C10 H10C 0.9800 . ?
C9 H9A 0.9800 . ?
C9 H9B 0.9800 . ?
C9 H9C 0.9800 . ?
C8 H8A 0.9800 . ?
C8 H8B 0.9800 . ?
C8 H8C 0.9800 . ?
C12 H12A 0.9800 . ?
C12 H12B 0.9800 . ?
C12 H12C 0.9800 . ?
C22 H22A 0.9800 . ?
C22 H22B 0.9800 . ?
C22 H22C 0.9800 . ?
C19 H19A 0.9800 . ?
C19 H19B 0.9800 . ?
C19 H19C 0.9800 . ?
C13 H13A 0.9800 . ?
C13 H13B 0.9800 . ?
C13 H13C 0.9800 . ?
C16 H16A 0.9800 . ?
C16 H16B 0.9800 . ?
C16 H16C 0.9800 . ?
C21 H21A 0.9800 . ?
C21 H21B 0.9800 . ?
C21 H21C 0.9800 . ?
C17 H17A 0.9800 . ?
C17 H17B 0.9800 . ?
C17 H17C 0.9800 . ?
C18 H18A 0.9800 . ?
C18 H18B 0.9800 . ?
C18 H18C 0.9800 . ?

loop_
_geom_torsion_atom_site_label_1
_geom_torsion_atom_site_label_2
_geom_torsion_atom_site_label_3
_geom_torsion_atom_site_label_4
_geom_torsion
_geom_torsion_site_symmetry_1
_geom_torsion_site_symmetry_2
_geom_torsion_site_symmetry_3
_geom_torsion_site_symmetry_4
_geom_torsion_publ_flag
Ca1 P1 O1 C2 -38.92(13) . . . . ?
Ca1 P1 C11 C14 11.0(2) . . . . ?
Ca1 P1 C11 C12 -105.66(16) . . . . ?
Ca1 P1 C11 C13 127.86(16) . . . . ?
Ca1 P1 C7 C10 -43.25(18) . . . . ?
Ca1 P1 C7 C9 -161.79(15) . . . . ?
Ca1 P1 C7 C8 72.15(15) . . . . ?
Ca1 P2 O2 C6 19.48(17) . . . . ?
Ca1 P2 C20 C22 41.6(2) . . . . ?
Ca1 P2 C20 C19 159.78(15) . . . . ?
Ca1 P2 C20 C21 -74.5(2) . . . . ?
Ca1 P2 C15 C16 -26.1(2) . . . . ?
Ca1 P2 C15 C17 -141.8(2) . . . . ?
Ca1 P2 C15 C18 90.9(2) . . . . ?
Ca1 C1 C2 O1 23.3(2) . . . . ?
Ca1 C1 C2 C3 -154.42(16) . . . . ?
Ca1 C1 C6 O2 -25.0(3) . . . . ?
Ca1 C1 C6 C5 154.60(17) . . . . ?
P1 O1 C2 C1 20.9(2) . . . . ?
P1 O1 C2 C3 -161.08(14) . . . . ?
P2 O2 C6 C1 -1.9(3) . . . . ?
P2 O2 C6 C5 178.47(16) . . . . ?
O1 P1 C11 C14 -91.39(17) . . . . ?
O1 P1 C11 C12 151.96(16) . . . . ?
O1 P1 C11 C13 25.48(18) . . . . ?
O1 P1 C7 C10 54.43(16) . . . . ?
O1 P1 C7 C9 -64.11(19) . . . . ?
O1 P1 C7 C8 169.83(14) . . . . ?
O1 C2 C3 C4 -179.3(2) . . . . ?
O2 P2 C20 C22 -63.30(19) . . . . ?
O2 P2 C20 C19 54.93(19) . . . . ?
O2 P2 C20 C21 -179.3(2) . . . . ?
O2 P2 C15 C16 80.07(18) . . . . ?
O2 P2 C15 C17 -35.6(2) . . . . ?
O2 P2 C15 C18 -162.9(2) . . . . ?
O2 C6 C5 C4 -179.6(2) . . . . ?
C1 C2 C3 C4 -1.4(3) . . . . ?
C1 C6 C5 C4 0.8(3) . . . . ?
C2 C1 C6 O2 177.08(17) . . . . ?
C2 C1 C6 C5 -3.3(3) . . . . ?
C2 C3 C4 C5 -1.5(4) . . . . ?
C6 C1 C2 O1 -178.63(16) . . . . ?
C6 C1 C2 C3 3.7(3) . . . . ?
C6 C5 C4 C3 1.8(4) . . . . ?
C11 P1 O1 C2 91.11(14) . . . . ?
C11 P1 C7 C10 158.65(16) . . . . ?
C11 P1 C7 C9 40.1(2) . . . . ?
C11 P1 C7 C8 -85.95(17) . . . . ?
C7 P1 O1 C2 -157.91(13) . . . . ?
C7 P1 C11 C14 166.16(16) . . . . ?
C7 P1 C11 C12 49.51(19) . . . . ?
C7 P1 C11 C13 -76.97(19) . . . . ?
C20 P2 O2 C6 145.50(18) . . . . ?
C20 P2 C15 C16 -178.39(18) . . . . ?
C20 P2 C15 C17 66.0(2) . . . . ?
C20 P2 C15 C18 -61.4(2) . . . . ?
C15 P2 O2 C6 -101.95(18) . . . . ?
C15 P2 C20 C22 -168.08(18) . . . . ?
C15 P2 C20 C19 -49.8(2) . . . . ?
C15 P2 C20 C21 75.9(2) . . . . ?
